data_2217667
loop_
_publ_author_name
'Tamazyan, Rafael'
'Ayvazyan Armen'
'Martirosyan Ashot'
'Gasparyan Sahak'
'Raymond Schinazi'

_publ_section_title
;
 1-Benzyl-2-(1<i>H</i>-indol-3-yl)-5-oxopyrrolidine-2-carbonitrile
;
_journal_coeditor_code SU2039
_journal_issue 2
_journal_name_full 'Acta Crystallographica Section E'
_journal_page_first o368
_journal_page_last o368
_journal_paper_doi 10.1107/S1600536807067670
_journal_volume 64
_journal_year 2008
_chemical_formula_iupac 'C20 H17 N3 O'
_chemical_formula_moiety 'C20 H17 N3 O'
_chemical_formula_sum 'C20 H17 N3 O'
_chemical_formula_weight 315.37
_chemical_name_systematic
;
1-Benzyl-2-(1H-indol-3-yl)-5-oxopyrrolidine-2-carbonitrile
;
_space_group_IT_number 2
_symmetry_cell_setting triclinic
_symmetry_space_group_name_Hall '-P 1'
_symmetry_space_group_name_H-M 'P -1'
_atom_sites_solution_hydrogens geom
_atom_sites_solution_primary direct
_atom_sites_solution_secondary difmap
_audit_creation_method SHELXL-97
_cell_angle_alpha 78.02(3)
_cell_angle_beta 83.05(3)
_cell_angle_gamma 69.68(3)
_cell_formula_units_Z 2
_cell_length_a 7.5781(15)
_cell_length_b 9.4521(19)
_cell_length_c 12.409(3)
_cell_measurement_reflns_used 22
_cell_measurement_temperature 293(2)
_cell_measurement_theta_max 17.5
_cell_measurement_theta_min 14.2
_cell_volume 814.2(3)
_computing_cell_refinement 'CAD-4 Manual (Enraf--Nonius, 1988)'
_computing_data_collection 'CAD-4 Manual (Enraf--Nonius, 1988)'
_computing_data_reduction 'HELENA (Spek, 1997)'
_computing_molecular_graphics 'SHELXTL (Bruker 2000) and ORTEPII (Johnson, 1976)'
_computing_publication_material 'SHELXTL (Bruker, 2000)'
_computing_structure_refinement 'SHELXL97 (Sheldrick, 1997)'
_computing_structure_solution 'SHELXS97 (Sheldrick, 1997)'
_diffrn_ambient_temperature 293(2)
_diffrn_measured_fraction_theta_full 1.000
_diffrn_measured_fraction_theta_max 1.000
_diffrn_measurement_device_type 'Enraf--Nonius CAD-4'
_diffrn_measurement_method \q/2\q
_diffrn_radiation_monochromator graphite
_diffrn_radiation_source 'fine-focus sealed tube'
_diffrn_radiation_type MoK\a
_diffrn_radiation_wavelength 0.71073
_diffrn_reflns_av_R_equivalents 0.0200
_diffrn_reflns_av_sigmaI/netI 0.0263
_diffrn_reflns_limit_h_max 10
_diffrn_reflns_limit_h_min -10
_diffrn_reflns_limit_k_max 13
_diffrn_reflns_limit_k_min -13
_diffrn_reflns_limit_l_max 17
_diffrn_reflns_limit_l_min -17
_diffrn_reflns_number 9470
_diffrn_reflns_theta_full 29.96
_diffrn_reflns_theta_max 29.96
_diffrn_reflns_theta_min 1.68
_diffrn_standards_decay_% 0
_diffrn_standards_interval_time 180
_diffrn_standards_number 3
_exptl_absorpt_coefficient_mu 0.082
_exptl_absorpt_correction_type none
_exptl_crystal_colour colourless
_exptl_crystal_density_diffrn 1.286
_exptl_crystal_density_method 'not measured'
_exptl_crystal_description prism
_exptl_crystal_F_000 332
_exptl_crystal_size_max 0.4
_exptl_crystal_size_mid 0.3
_exptl_crystal_size_min 0.2
_refine_diff_density_max 0.182
_refine_diff_density_min -0.197
_refine_ls_extinction_method none
_refine_ls_goodness_of_fit_ref 1.024
_refine_ls_hydrogen_treatment mixed
_refine_ls_matrix_type full
_refine_ls_number_parameters 285
_refine_ls_number_reflns 4735
_refine_ls_number_restraints 0
_refine_ls_restrained_S_all 1.024
_refine_ls_R_factor_all 0.0682
_refine_ls_R_factor_gt 0.0466
_refine_ls_shift/su_max 0.000
_refine_ls_shift/su_mean 0.000
_refine_ls_structure_factor_coef Fsqd
_refine_ls_weighting_details 'calc w=1/[\s^2^(Fo^2^)+(0.0649P)^2^+0.0907P] where P=(Fo^2^+2Fc^2^)/3'
_refine_ls_weighting_scheme calc
_refine_ls_wR_factor_gt 0.1168
_refine_ls_wR_factor_ref 0.1303
_reflns_number_gt 3450
_reflns_number_total 4735
_reflns_threshold_expression I>2\s(I)
_cod_data_source_file su2039.cif
_cod_data_source_block I
_cod_database_code 2217667
_cod_database_fobs_code 2217667

loop_
_symmetry_equiv_pos_as_xyz
'x, y, z'
'-x, -y, -z'

loop_
_atom_site_type_symbol
_atom_site_label
_atom_site_fract_x
_atom_site_fract_y
_atom_site_fract_z
_atom_site_U_iso_or_equiv
_atom_site_adp_type
_atom_site_calc_flag
_atom_site_occupancy
N N1 0.22574(14) 0.71961(10) 0.23198(8) 0.0367(2) Uani d 1
C C2 0.20774(17) 0.64700(12) 0.14116(9) 0.0385(2) Uani d 1
C C3 0.3119(3) 0.72278(16) 0.04282(12) 0.0552(4) Uani d 1
H H3A 0.448(3) 0.655(2) 0.0402(14) 0.066(5) Uiso d 1
H H3B 0.258(2) 0.728(2) -0.0253(16) 0.069(5) Uiso d 1
C C4 0.2913(3) 0.87637(17) 0.07212(14) 0.0642(4) Uani d 1
H H4A 0.182(3) 0.955(3) 0.0430(19) 0.096(7) Uiso d 1
H H4B 0.408(3) 0.908(3) 0.049(2) 0.102(7) Uiso d 1
C C5 0.26566(17) 0.85107(13) 0.19576(12) 0.0453(3) Uani d 1
O O6 0.27772(15) 0.93414(11) 0.25649(10) 0.0628(3) Uani d 1
C C7 0.0051(2) 0.69595(15) 0.11645(11) 0.0503(3) Uani d 1
N N8 -0.1486(2) 0.73626(18) 0.09409(14) 0.0761(4) Uani d 1
C C9 0.28897(17) 0.47561(12) 0.16540(9) 0.0379(2) Uani d 1
C C10 0.2034(2) 0.37431(15) 0.15315(11) 0.0480(3) Uani d 1
H H10 0.076(2) 0.3968(19) 0.1273(14) 0.063(5) Uiso d 1
H H11 0.298(3) 0.140(2) 0.1869(15) 0.073(5) Uiso d 1
N N11 0.32401(19) 0.22756(13) 0.18058(10) 0.0543(3) Uani d 1
C C12 0.48874(19) 0.23143(13) 0.21285(10) 0.0435(3) Uani d 1
C C13 0.6498(2) 0.11135(15) 0.24876(12) 0.0574(4) Uani d 1
H H13 0.655(2) 0.009(2) 0.2546(15) 0.068(5) Uiso d 1
C C14 0.7955(2) 0.14884(19) 0.27645(14) 0.0656(4) Uani d 1
H H14 0.911(3) 0.066(2) 0.3034(16) 0.079(5) Uiso d 1
C C15 0.7826(2) 0.30164(19) 0.26931(15) 0.0641(4) Uani d 1
H H15 0.887(3) 0.324(2) 0.2894(16) 0.078(5) Uiso d 1
C C16 0.62465(19) 0.42094(15) 0.23300(12) 0.0498(3) Uani d 1
H H16 0.620(2) 0.5269(19) 0.2264(14) 0.059(4) Uiso d 1
C C17 0.47300(17) 0.38670(12) 0.20376(9) 0.0379(2) Uani d 1
C C18 0.20486(17) 0.65739(14) 0.34923(10) 0.0395(2) Uani d 1
H H18A 0.258(2) 0.5459(17) 0.3571(12) 0.047(4) Uiso d 1
H H18B 0.280(2) 0.6986(17) 0.3851(13) 0.054(4) Uiso d 1
C C19 0.00691(16) 0.70242(13) 0.40041(9) 0.0376(2) Uani d 1
C C20 -0.1177(2) 0.63319(19) 0.38244(12) 0.0545(3) Uani d 1
H H20 -0.077(2) 0.557(2) 0.3324(15) 0.070(5) Uiso d 1
C C21 -0.2973(2) 0.6704(3) 0.43232(14) 0.0744(5) Uani d 1
H H21 -0.385(3) 0.624(2) 0.4196(19) 0.098(7) Uiso d 1
C C22 -0.3538(3) 0.7749(2) 0.50150(15) 0.0782(6) Uani d 1
H H22 -0.484(3) 0.800(2) 0.5378(19) 0.099(7) Uiso d 1
C C23 -0.2317(3) 0.8426(2) 0.52187(14) 0.0750(5) Uani d 1
H H23 -0.264(3) 0.914(3) 0.5704(19) 0.095(7) Uiso d 1
C C24 -0.0502(2) 0.80719(16) 0.47138(11) 0.0542(3) Uani d 1
H H24 0.038(2) 0.858(2) 0.4834(14) 0.065(5) Uiso d 1

loop_
_atom_site_aniso_label
_atom_site_aniso_U_11
_atom_site_aniso_U_22
_atom_site_aniso_U_33
_atom_site_aniso_U_12
_atom_site_aniso_U_13
_atom_site_aniso_U_23
N1 0.0439(5) 0.0279(4) 0.0399(5) -0.0152(4) 0.0056(4) -0.0083(3)
C2 0.0494(6) 0.0315(5) 0.0350(5) -0.0157(5) 0.0037(5) -0.0062(4)
C3 0.0742(10) 0.0429(7) 0.0425(7) -0.0210(7) 0.0150(7) -0.0026(5)
C4 0.0842(11) 0.0384(7) 0.0649(9) -0.0266(7) 0.0159(8) 0.0017(6)
C5 0.0426(6) 0.0272(5) 0.0655(8) -0.0132(4) 0.0051(5) -0.0089(5)
O6 0.0691(7) 0.0387(5) 0.0905(8) -0.0253(5) 0.0011(6) -0.0228(5)
C7 0.0609(8) 0.0433(6) 0.0447(7) -0.0147(6) -0.0096(6) -0.0040(5)
N8 0.0693(9) 0.0762(10) 0.0782(10) -0.0154(7) -0.0267(8) -0.0059(8)
C9 0.0500(6) 0.0304(5) 0.0358(5) -0.0170(5) 0.0045(5) -0.0089(4)
C10 0.0624(8) 0.0415(6) 0.0490(7) -0.0263(6) -0.0024(6) -0.0121(5)
N11 0.0788(8) 0.0341(5) 0.0594(7) -0.0295(5) 0.0002(6) -0.0122(5)
C12 0.0605(7) 0.0309(5) 0.0390(6) -0.0180(5) 0.0111(5) -0.0089(4)
C13 0.0738(10) 0.0326(6) 0.0532(8) -0.0100(6) 0.0146(7) -0.0041(5)
C14 0.0545(9) 0.0536(8) 0.0666(10) -0.0005(7) 0.0081(7) 0.0005(7)
C15 0.0467(8) 0.0635(9) 0.0771(11) -0.0168(7) 0.0016(7) -0.0070(8)
C16 0.0471(7) 0.0418(6) 0.0622(8) -0.0188(5) 0.0056(6) -0.0105(6)
C17 0.0475(6) 0.0299(5) 0.0369(5) -0.0156(4) 0.0097(5) -0.0095(4)
C18 0.0411(6) 0.0387(6) 0.0377(6) -0.0114(5) -0.0004(5) -0.0090(4)
C19 0.0429(6) 0.0351(5) 0.0307(5) -0.0093(4) 0.0006(4) -0.0049(4)
C20 0.0553(8) 0.0719(9) 0.0436(7) -0.0304(7) 0.0050(6) -0.0144(6)
C21 0.0521(9) 0.1182(16) 0.0534(9) -0.0380(10) 0.0035(7) -0.0031(9)
C22 0.0529(9) 0.0940(13) 0.0560(9) -0.0023(9) 0.0154(7) 0.0060(9)
C23 0.0899(13) 0.0588(9) 0.0509(8) 0.0010(9) 0.0230(8) -0.0149(7)
C24 0.0726(9) 0.0435(7) 0.0429(7) -0.0147(6) 0.0073(6) -0.0138(5)

loop_
_atom_type_symbol
_atom_type_description
_atom_type_scat_dispersion_real
_atom_type_scat_dispersion_imag
_atom_type_scat_source
C C 0.0033 0.0016 'International Tables Vol C Tables 4.2.6.8 and 6.1.1.4'
H H 0.0000 0.0000 'International Tables Vol C Tables 4.2.6.8 and 6.1.1.4'
N N 0.0061 0.0033 'International Tables Vol C Tables 4.2.6.8 and 6.1.1.4'
O O 0.0106 0.0060 'International Tables Vol C Tables 4.2.6.8 and 6.1.1.4'

loop_
_geom_angle_atom_site_label_1
_geom_angle_atom_site_label_2
_geom_angle_atom_site_label_3
_geom_angle
_geom_angle_publ_flag
C5 N1 C18 122.70(10) n
C5 N1 C2 112.91(10) n
C18 N1 C2 124.39(9) n
N1 C2 C7 109.37(10) n
N1 C2 C9 113.04(10) n
C7 C2 C9 110.17(11) n
N1 C2 C3 101.87(10) n
C7 C2 C3 108.24(12) n
C9 C2 C3 113.77(10) n
C4 C3 C2 104.09(11) n
C4 C3 H3A 111.4(10) n
C2 C3 H3A 107.7(10) n
C4 C3 H3B 115.6(11) n
C2 C3 H3B 109.1(11) n
H3A C3 H3B 108.5(14) n
C5 C4 C3 104.26(11) n
C5 C4 H4A 108.1(14) n
C3 C4 H4A 112.0(13) n
C5 C4 H4B 109.1(14) n
C3 C4 H4B 112.6(13) n
H4A C4 H4B 110.6(19) n
O6 C5 N1 124.06(13) n
O6 C5 C4 126.73(12) n
N1 C5 C4 109.21(11) n
N8 C7 C2 177.60(16) n
C10 C9 C17 107.09(11) n
C10 C9 C2 126.59(12) n
C17 C9 C2 126.31(10) n
N11 C10 C9 109.47(13) n
N11 C10 H10 122.1(10) n
C9 C10 H10 128.4(10) n
C10 N11 C12 109.29(11) n
C10 N11 H11 127.3(11) n
C12 N11 H11 122.9(11) n
N11 C12 C13 129.75(12) n
N11 C12 C17 107.83(12) n
C13 C12 C17 122.42(14) n
C14 C13 C12 117.34(13) n
C14 C13 H13 122.7(10) n
C12 C13 H13 120.0(10) n
C13 C14 C15 121.35(15) n
C13 C14 H14 119.6(11) n
C15 C14 H14 119.1(11) n
C16 C15 C14 121.65(16) n
C16 C15 H15 118.9(11) n
C14 C15 H15 119.4(11) n
C15 C16 C17 118.50(13) n
C15 C16 H16 120.4(9) n
C17 C16 H16 121.1(9) n
C16 C17 C12 118.72(12) n
C16 C17 C9 134.95(11) n
C12 C17 C9 106.31(11) n
N1 C18 C19 116.05(10) n
N1 C18 H18A 106.8(9) n
C19 C18 H18A 109.9(8) n
N1 C18 H18B 103.9(9) n
C19 C18 H18B 108.7(9) n
H18A C18 H18B 111.5(12) n
C20 C19 C24 118.62(13) n
C20 C19 C18 120.58(11) n
C24 C19 C18 120.70(12) n
C19 C20 C21 120.72(15) n
C19 C20 H20 118.9(10) n
C21 C20 H20 120.3(10) n
C22 C21 C20 120.49(18) n
C22 C21 H21 118.2(14) n
C20 C21 H21 121.3(14) n
C23 C22 C21 119.72(16) n
C23 C22 H22 120.8(12) n
C21 C22 H22 119.5(12) n
C22 C23 C24 120.51(16) n
C22 C23 H23 122.7(14) n
C24 C23 H23 116.8(14) n
C19 C24 C23 119.93(17) n
C19 C24 H24 118.7(10) n
C23 C24 H24 121.3(10) n

loop_
_geom_bond_atom_site_label_1
_geom_bond_atom_site_label_2
_geom_bond_distance
_geom_bond_publ_flag
N1 C5 1.3542(15) n
N1 C18 1.4634(16) n
N1 C2 1.4775(15) n
C2 C7 1.493(2) n
C2 C9 1.4979(16) n
C2 C3 1.5562(18) n
C3 C4 1.521(2) n
C3 H3A 1.009(18) n
C3 H3B 0.969(18) n
C4 C5 1.502(2) n
C4 H4A 0.95(2) n
C4 H4B 1.02(2) n
C5 O6 1.2269(16) n
C7 N8 1.142(2) n
C9 C10 1.3695(17) n
C9 C17 1.4348(18) n
C10 N11 1.3689(19) n
C10 H10 0.994(17) n
N11 C12 1.3707(19) n
N11 H11 0.90(2) n
C12 C13 1.391(2) n
C12 C17 1.4120(15) n
C13 C14 1.370(3) n
C13 H13 0.944(18) n
C14 C15 1.398(2) n
C14 H14 0.99(2) n
C15 C16 1.375(2) n
C15 H15 0.96(2) n
C16 C17 1.4018(18) n
C16 H16 0.976(16) n
C18 C19 1.5076(17) n
C18 H18A 0.977(15) n
C18 H18B 0.983(16) n
C19 C20 1.3824(19) n
C19 C24 1.3842(17) n
C20 C21 1.383(2) n
C20 H20 0.989(18) n
C21 C22 1.366(3) n
C21 H21 0.95(2) n
C22 C23 1.365(3) n
C22 H22 1.00(2) n
C23 C24 1.399(2) n
C23 H23 0.94(2) n
C24 H24 0.986(17) n

loop_
_geom_hbond_atom_site_label_D
_geom_hbond_atom_site_label_H
_geom_hbond_atom_site_label_A
_geom_hbond_site_symmetry_D
_geom_hbond_site_symmetry_H
_geom_hbond_site_symmetry_A
_geom_hbond_distance_DH
_geom_hbond_distance_HA
_geom_hbond_distance_DA
_geom_hbond_angle_DHA
_geom_hbond_publ_flag
N11 H11 O6 1_555 1_555 1_545 0.90(2) 2.01(2) 2.866(2) 158(2) yes
